data_4313510
loop_
_publ_author_name
'Jos\'e S. Casas'
'Eduardo E. Castellano'
'J. Ellena'
'Mar\'ia S. Garc\'ia Tasende'
'Agust\'in S\'anchez'
'Jos\'e Sordo'
'Mar\'ia J. Vidarte'

_publ_section_title
;
 Compositional and Structural Variety of Diphenyllead(IV) Complexes
 Obtained by Reaction of Diphenyllead Dichloride with Thiosemicarbazones
;
_journal_name_full 'Inorganic Chemistry'
_journal_page_first 2584
_journal_page_last 2595
_journal_paper_doi 10.1021/ic026219r
_journal_volume 42
_journal_year 2003
_chemical_formula_sum 'C64 H62 Cl4 N8 O2 Pb3 S2'
_chemical_formula_weight 1802.7
_chemical_name_systematic
;
  ?
;
_space_group_IT_number 2
_symmetry_cell_setting triclinic
_symmetry_space_group_name_Hall '-P 1'
_symmetry_space_group_name_H-M 'P -1'
_atom_sites_solution_hydrogens geom
_atom_sites_solution_primary direct
_atom_sites_solution_secondary difmap
_audit_creation_method SHELXL-97
_cell_angle_alpha 77.330(2)
_cell_angle_beta 85.924(2)
_cell_angle_gamma 73.693(2)
_cell_formula_units_Z 1
_cell_length_a 9.8300(5)
_cell_length_b 11.8780(6)
_cell_length_c 14.8020(8)
_cell_measurement_reflns_used 7143
_cell_measurement_temperature 120(2)
_cell_measurement_theta_max 27.5
_cell_measurement_theta_min 1.018
_cell_volume 1618.29(15)
_computing_cell_refinement 'HKL Scalepack (Otwinowski & Minor 1997)'
_computing_data_collection 'Collect (Nonius BV, 1997-2000)'
_computing_data_reduction 'HKL Denzo and Scalepack (Otwinowski & Minor 1997)'
_computing_molecular_graphics 'Ortep-3 for Windows (Farrugia, 1997)'
_computing_publication_material 'WinGX publication routines (Farrugia, 1999)'
_computing_structure_refinement 'SHELXL-97 (Sheldrick, 1997)'
_computing_structure_solution 'SHELXS-97 (Sheldrick, 1997)'
_diffrn_ambient_temperature 120(2)
_diffrn_detector_area_resol_mean 9
_diffrn_measured_fraction_theta_full 0.997
_diffrn_measured_fraction_theta_max 0.997
_diffrn_measurement_device_type KappaCCD
_diffrn_measurement_method '\f scans and \w scans winth \k offsets'
_diffrn_radiation_monochromator graphite
_diffrn_radiation_source 'fine-focus sealed tube'
_diffrn_radiation_type MoK\a
_diffrn_radiation_wavelength 0.71073
_diffrn_reflns_av_R_equivalents 0.0476
_diffrn_reflns_av_sigmaI/netI 0.0748
_diffrn_reflns_limit_h_max 11
_diffrn_reflns_limit_h_min 0
_diffrn_reflns_limit_k_max 14
_diffrn_reflns_limit_k_min -13
_diffrn_reflns_limit_l_max 17
_diffrn_reflns_limit_l_min -17
_diffrn_reflns_number 10405
_diffrn_reflns_theta_full 25.00
_diffrn_reflns_theta_max 25.00
_diffrn_reflns_theta_min 2.06
_exptl_absorpt_coefficient_mu 8.062
_exptl_absorpt_correction_T_max 0.4994
_exptl_absorpt_correction_T_min 0.0855
_exptl_absorpt_correction_type multi-scan
_exptl_crystal_colour Yellow
_exptl_crystal_density_diffrn 1.850
_exptl_crystal_density_method 'not measured'
_exptl_crystal_description Prism
_exptl_crystal_F_000 864
_exptl_crystal_size_max 0.60
_exptl_crystal_size_mid 0.15
_exptl_crystal_size_min 0.10
_refine_diff_density_max 2.137
_refine_diff_density_min -2.410
_refine_diff_density_rms 0.185
_refine_ls_extinction_method none
_refine_ls_goodness_of_fit_ref 1.052
_refine_ls_hydrogen_treatment mixed
_refine_ls_matrix_type full
_refine_ls_number_parameters 452
_refine_ls_number_reflns 5707
_refine_ls_number_restraints 0
_refine_ls_restrained_S_all 1.052
_refine_ls_R_factor_all 0.0747
_refine_ls_R_factor_gt 0.0545
_refine_ls_shift/su_max 0.056
_refine_ls_shift/su_mean 0.001
_refine_ls_structure_factor_coef Fsqd
_refine_ls_weighting_details 'w=1/[\s^2^(Fo^2^)+(0.0782P)^2^+8.1756P] where P=(Fo^2^+2Fc^2^)/3'
_refine_ls_weighting_scheme calc
_refine_ls_wR_factor_gt 0.1435
_refine_ls_wR_factor_ref 0.1600
_reflns_number_gt 4341
_reflns_number_total 5707
_reflns_threshold_expression >2sigma(I)
_cod_data_source_file ic026219r_7.cif
_cod_data_source_block '[{PbPh2(BPyTSC}2(PbPh2Cl4)].2MeOH'
_cod_depositor_comments
;
The following automatic conversions were performed:

'_symmetry_cell_setting' value 'Triclinic' changed to 'triclinic'
according to the built-in table from CIF Core dictionary named
'cif_core.dic' version 2.4.1 from
2010-06-29.

'_exptl_absorpt_correction_type' value 'multiscan'
changed to 'multi-scan' according to the built-in table from CIF Core
dictionary named 'cif_core.dic' version 2.4.1 from 2010-06-29.

Automatic conversion script
Id: cif_fix_values 1646 2011-03-28 12:23:43Z adriana 

The following automatic conversions were performed:

'_refine_ls_weighting_scheme' value 'calc
w=1/[\s^2^(Fo^2^)+(0.0782P)^2^+8.1756P] where P=(Fo^2^+2Fc^2^)/3' was
changed to 'calc'. New tag '_refine_ls_weighting_details' was
created. The value of the new tag was set to
'w=1/[\s^2^(Fo^2^)+(0.0782P)^2^+8.1756P] where P=(Fo^2^+2Fc^2^)/3'.

Automatic conversion script
Id: cif_fix_values 3143 2015-03-26 13:38:13Z robertas 
;
_cod_original_formula_sum 'C64 H62 C24 N8 O2 Pb3 S2'
_cod_database_code 4313510

loop_
_symmetry_equiv_pos_as_xyz
'x, y, z'
'-x, -y, -z'

loop_
_atom_site_label
_atom_site_type_symbol
_atom_site_fract_x
_atom_site_fract_y
_atom_site_fract_z
_atom_site_U_iso_or_equiv
_atom_site_adp_type
_atom_site_occupancy
_atom_site_calc_flag
_atom_site_refinement_flags
_atom_site_disorder_assembly
_atom_site_disorder_group
Pb1 Pb 0.72799(5) 0.71697(4) 0.20410(3) 0.05113(17) Uani 1 d . A 1
Pb2 Pb 1.0000 0.5000 0.0000 0.04607(18) Uani 1 d S . 1
Cl1 Cl 0.7706(3) 0.6941(2) 0.00729(19) 0.0521(6) Uani 1 d . A 1
Cl2 Cl 1.0294(3) 0.4900(2) 0.18366(19) 0.0510(6) Uani 1 d . A 1
S S 0.5606(4) 0.9078(3) 0.1098(2) 0.0638(8) Uani 1 d . A 1
N1 N 0.3842(11) 1.0824(10) 0.1737(8) 0.078(3) Uani 1 d . . 1
H1A H 0.3369 1.1188 0.2167 0.093 Uiso 1 calc R . 1
H1B H 0.3748 1.1189 0.1151 0.093 Uiso 1 calc R . 1
N2 N 0.4758(11) 0.9252(9) 0.2893(7) 0.063(3) Uani 1 d . A 1
H2 H 0.4207 0.9635 0.3287 0.076 Uiso 1 calc R A 1
N3 N 0.5711(10) 0.8166(8) 0.3168(6) 0.046(2) Uani 1 d . A 1
C1 C 0.4719(12) 0.9694(11) 0.1980(9) 0.057(3) Uani 1 d . A 1
C2 C 0.5652(12) 0.7660(10) 0.4043(8) 0.051(3) Uani 1 d . A 1
C31 C 0.6051(13) 0.5865(11) 0.2155(7) 0.053(3) Uani 1 d . A 1
C32 C 0.6650(12) 0.4673(10) 0.2298(7) 0.048(2) Uani 1 d . A 1
H32 H 0.7652 0.4360 0.2326 0.057 Uiso 1 calc R A 1
C33 C 0.5792(14) 0.3914(11) 0.2402(8) 0.056(3) Uani 1 d . A 1
H33 H 0.6206 0.3071 0.2507 0.068 Uiso 1 calc R A 1
C34 C 0.4311(13) 0.4372(12) 0.2354(8) 0.056(3) Uani 1 d . A 1
H34 H 0.3720 0.3847 0.2424 0.068 Uiso 1 calc R A 1
C35 C 0.3730(13) 0.5592(12) 0.2204(8) 0.059(3) Uani 1 d . A 1
H35 H 0.2730 0.5910 0.2167 0.070 Uiso 1 calc R A 1
C36 C 0.4585(13) 0.6369(11) 0.2106(8) 0.053(3) Uani 1 d . A 1
H36 H 0.4186 0.7212 0.2009 0.063 Uiso 1 calc R A 1
C21 C 0.9100(13) 0.7875(11) 0.2113(10) 0.060(3) Uani 1 d . A 1
C22 C 0.9840(14) 0.8165(13) 0.1329(11) 0.072(4) Uani 1 d . A 1
H22 H 0.9616 0.8029 0.0756 0.086 Uiso 1 calc R A 1
C23 C 1.0957(15) 0.8678(14) 0.1396(13) 0.086(5) Uani 1 d . A 1
H23 H 1.1532 0.8850 0.0869 0.104 Uiso 1 calc R A 1
C24 C 1.1209(15) 0.8926(14) 0.2218(16) 0.092(6) Uani 1 d . A 1
H24 H 1.1933 0.9303 0.2250 0.110 Uiso 1 calc R A 1
C25 C 1.0431(17) 0.8636(13) 0.2997(13) 0.082(5) Uani 1 d . A 1
H25 H 1.0639 0.8794 0.3566 0.099 Uiso 1 calc R A 1
C26 C 0.9336(16) 0.8112(12) 0.2962(11) 0.074(4) Uani 1 d . A 1
H26 H 0.8776 0.7924 0.3493 0.089 Uiso 1 calc R A 1
C41 C 0.8665(12) 0.3759(10) 0.0356(7) 0.047(2) Uani 1 d . B 1
C42 C 0.7308(12) 0.4126(11) -0.0025(8) 0.051(3) Uani 1 d . B 1
H42 H 0.6959 0.4897 -0.0410 0.061 Uiso 1 calc R B 1
C43 C 0.6497(15) 0.3317(14) 0.0182(9) 0.064(3) Uani 1 d . B 1
H43 H 0.5566 0.3540 -0.0058 0.077 Uiso 1 calc R B 1
C44 C 0.7019(16) 0.2189(12) 0.0732(9) 0.068(4) Uani 1 d . B 1
H44 H 0.6463 0.1633 0.0850 0.082 Uiso 1 calc R B 1
C45 C 0.8351(14) 0.1877(11) 0.1106(10) 0.065(3) Uani 1 d . B 1
H45 H 0.8701 0.1108 0.1493 0.078 Uiso 1 calc R B 1
C46 C 0.9175(13) 0.2656(10) 0.0929(9) 0.059(3) Uani 1 d . B 1
H46 H 1.0086 0.2439 0.1197 0.070 Uiso 1 calc R B 1
C3 C 0.6801(16) 0.6483(12) 0.4369(10) 0.044(6) Uani 0.60 d PG A 1
C4 C 0.6846(16) 0.5840(13) 0.5277(9) 0.058(6) Uani 0.60 d PG A 1
H4 H 0.6119 0.6098 0.5705 0.070 Uiso 0.60 calc PR A 1
C5 C 0.7955(19) 0.4820(13) 0.5561(8) 0.075(7) Uani 0.60 d PG A 1
H5 H 0.7986 0.4381 0.6181 0.090 Uiso 0.60 calc PR A 1
C6 C 0.9019(17) 0.4443(13) 0.4935(10) 0.083(7) Uani 0.60 d PG A 1
H6 H 0.9777 0.3746 0.5129 0.099 Uiso 0.60 calc PR A 1
C7 C 0.8974(16) 0.5086(15) 0.4027(9) 0.057(7) Uani 0.60 d PG A 1
H7 H 0.9701 0.4828 0.3600 0.069 Uiso 0.60 calc PR A 1
N4 N 0.7865(19) 0.6106(15) 0.3744(8) 0.044(5) Uani 0.60 d PG A 1
C8 C 0.461(2) 0.8035(19) 0.4695(14) 0.058(5) Uani 0.70 d P A 1
C9 C 0.483(2) 0.8649(18) 0.5309(14) 0.068(6) Uani 0.70 d P A 1
H9 H 0.5711 0.8821 0.5322 0.081 Uiso 0.70 calc PR A 1
C10 C 0.376(2) 0.9032(18) 0.5922(15) 0.062(5) Uani 0.70 d P A 1
H10 H 0.3888 0.9510 0.6328 0.074 Uiso 0.70 calc PR A 1
C11 C 0.257(2) 0.874(2) 0.5946(17) 0.089(7) Uani 0.70 d P A 1
H11 H 0.1821 0.9053 0.6343 0.106 Uiso 0.70 calc PR A 1
C12 C 0.237(2) 0.797(3) 0.5395(15) 0.091(7) Uani 0.70 d P A 1
H12 H 0.1555 0.7676 0.5468 0.109 Uiso 0.70 calc PR A 1
C13 C 0.345(2) 0.765(2) 0.4721(15) 0.091(7) Uani 0.70 d P A 1
H13 H 0.3338 0.7184 0.4301 0.109 Uiso 0.70 calc PR A 1
O1S O 0.2070(12) 0.2375(10) 0.2801(9) 0.052(3) Uani 0.65 d P C 1
H1S H 0.2303 0.2803 0.3112 0.078 Uiso 0.65 calc PR C 1
C1S C 0.075(3) 0.1869(17) 0.3336(16) 0.087(8) Uani 0.65 d P C 1
H1S1 H 0.0926 0.1626 0.4003 0.130 Uiso 0.65 calc PR C 1
H1S2 H 0.0684 0.1177 0.3099 0.130 Uiso 0.65 calc PR C 1
H1S3 H -0.0143 0.2504 0.3221 0.130 Uiso 0.65 calc PR C 1
C8B C 0.467(2) 0.832(2) 0.4807(13) 0.028(4) Uani 0.30 d PG D 2
C9B C 0.5255(16) 0.8270(19) 0.5648(15) 0.030(4) Uani 0.30 d PG D 2
H9B H 0.6232 0.7885 0.5761 0.036 Uiso 0.30 calc PR D 2
C10B C 0.441(2) 0.8787(17) 0.6323(11) 0.021(4) Uani 0.30 d PG D 2
H10B H 0.4806 0.8755 0.6897 0.025 Uiso 0.30 calc PR D 2
C11B C 0.298(2) 0.9351(19) 0.6157(12) 0.046(11) Uani 0.30 d PG D 2
H11B H 0.2399 0.9704 0.6619 0.056 Uiso 0.30 calc PR D 2
C12B C 0.2395(16) 0.9398(18) 0.5317(14) 0.034(7) Uani 0.30 d PG D 2
H12B H 0.1418 0.9784 0.5204 0.041 Uiso 0.30 calc PR D 2
C13B C 0.324(2) 0.888(2) 0.4642(11) 0.033(7) Uani 0.30 d PG D 2
H13B H 0.2844 0.8913 0.4067 0.039 Uiso 0.30 calc PR D 2
C3B C 0.634(2) 0.6511(12) 0.4378(19) 0.056(12) Uani 0.40 d PG E 2
C4B C 0.6120(17) 0.5741(15) 0.5195(16) 0.053(9) Uani 0.40 d PG E 2
H4B H 0.5353 0.6001 0.5596 0.064 Uiso 0.40 calc PR E 2
C5B C 0.7025(17) 0.4590(15) 0.5425(10) 0.053(7) Uani 0.40 d PG E 2
H5B H 0.6877 0.4064 0.5983 0.063 Uiso 0.40 calc PR E 2
C6B C 0.8147(14) 0.4209(14) 0.4838(12) 0.040(6) Uani 0.40 d PG E 2
H6B H 0.8766 0.3423 0.4995 0.048 Uiso 0.40 calc PR E 2
C7B C 0.8364(19) 0.498(2) 0.4021(12) 0.044(8) Uani 0.40 d PG E 2
H7B H 0.9131 0.4719 0.3619 0.052 Uiso 0.40 calc PR E 2
N4B N 0.746(2) 0.6130(18) 0.3791(13) 0.069(14) Uani 0.40 d PG E 2
O2S O 0.137(2) 0.0996(16) 0.413(2) 0.088(10) Uani 0.35 d PG E 2
H2S H 0.2103 0.0637 0.4440 0.132 Uiso 0.35 calc PR E 2
C2S C 0.1461(19) 0.2209(15) 0.3656(19) 0.086(16) Uani 0.35 d PG E 2
H2S1 H 0.1816 0.2574 0.4089 0.130 Uiso 0.35 calc PR E 2
H2S2 H 0.0518 0.2708 0.3443 0.130 Uiso 0.35 calc PR E 2
H2S3 H 0.2109 0.2148 0.3123 0.130 Uiso 0.35 calc PR E 2

loop_
_atom_site_aniso_label
_atom_site_aniso_U_11
_atom_site_aniso_U_22
_atom_site_aniso_U_33
_atom_site_aniso_U_23
_atom_site_aniso_U_13
_atom_site_aniso_U_12
Pb1 0.0610(3) 0.0509(3) 0.0458(3) -0.00636(18) -0.00728(19) -0.0233(2)
Pb2 0.0457(3) 0.0439(3) 0.0493(3) -0.0069(2) -0.0012(2) -0.0152(2)
Cl1 0.0539(16) 0.0524(15) 0.0477(15) -0.0038(12) -0.0040(12) -0.0154(12)
Cl2 0.0514(15) 0.0503(15) 0.0516(15) -0.0084(12) -0.0049(12) -0.0148(12)
S 0.078(2) 0.0591(18) 0.0477(17) 0.0022(13) -0.0110(14) -0.0149(16)
N1 0.066(7) 0.078(8) 0.062(7) 0.009(6) -0.001(5) 0.007(6)
N2 0.055(6) 0.065(6) 0.060(7) 0.000(5) 0.001(5) -0.012(5)
N3 0.058(5) 0.044(5) 0.041(5) 0.001(4) -0.013(4) -0.023(4)
C1 0.045(6) 0.061(7) 0.058(7) 0.003(6) -0.009(5) -0.013(5)
C2 0.049(6) 0.049(6) 0.057(7) -0.010(5) -0.015(5) -0.013(5)
C31 0.070(8) 0.062(7) 0.037(6) -0.018(5) -0.001(5) -0.030(6)
C32 0.053(6) 0.048(6) 0.043(6) -0.007(5) -0.004(5) -0.016(5)
C33 0.074(8) 0.056(7) 0.043(6) -0.010(5) 0.004(5) -0.026(6)
C34 0.066(8) 0.074(8) 0.040(6) -0.010(5) 0.006(5) -0.039(7)
C35 0.052(7) 0.078(9) 0.046(6) -0.021(6) 0.005(5) -0.014(6)
C36 0.057(7) 0.065(7) 0.042(6) -0.014(5) 0.001(5) -0.023(6)
C21 0.054(7) 0.046(6) 0.081(9) -0.017(6) -0.017(6) -0.007(5)
C22 0.063(8) 0.080(9) 0.084(10) -0.038(8) 0.001(7) -0.023(7)
C23 0.060(9) 0.088(11) 0.132(15) -0.059(10) 0.019(9) -0.029(8)
C24 0.041(7) 0.076(10) 0.172(19) -0.063(12) -0.007(9) -0.007(7)
C25 0.079(10) 0.064(9) 0.107(12) -0.026(8) -0.040(9) -0.009(8)
C26 0.080(9) 0.062(8) 0.087(10) -0.009(7) -0.033(8) -0.027(7)
C41 0.052(6) 0.048(6) 0.045(6) -0.008(5) 0.000(5) -0.022(5)
C42 0.049(6) 0.058(7) 0.052(7) -0.017(5) 0.004(5) -0.021(5)
C43 0.062(8) 0.097(10) 0.046(7) -0.022(7) 0.009(6) -0.037(7)
C44 0.086(10) 0.065(8) 0.066(8) -0.021(7) 0.012(7) -0.037(7)
C45 0.069(8) 0.053(7) 0.072(9) -0.007(6) 0.008(7) -0.022(6)
C46 0.057(7) 0.051(7) 0.070(8) -0.007(6) 0.005(6) -0.024(6)
C3 0.037(12) 0.062(15) 0.028(10) -0.017(9) -0.003(7) 0.002(8)
C4 0.089(18) 0.047(11) 0.037(11) -0.006(8) -0.001(11) -0.018(12)
C5 0.10(2) 0.062(14) 0.049(13) -0.011(10) -0.016(13) -0.004(14)
C6 0.10(2) 0.072(16) 0.071(16) -0.010(13) -0.009(15) -0.009(15)
C7 0.070(18) 0.047(12) 0.044(12) -0.012(9) -0.026(11) 0.010(11)
N4 0.039(9) 0.049(13) 0.036(10) -0.008(8) -0.018(6) 0.001(7)
C8 0.059(12) 0.068(13) 0.059(11) -0.012(9) 0.004(9) -0.037(10)
C9 0.087(15) 0.068(14) 0.050(12) -0.031(10) 0.009(10) -0.012(11)
C10 0.059(13) 0.061(12) 0.072(14) -0.012(10) -0.009(11) -0.026(10)
C11 0.059(14) 0.106(19) 0.087(17) -0.035(15) 0.010(11) 0.010(13)
C12 0.060(12) 0.15(2) 0.076(14) -0.046(15) 0.000(10) -0.035(14)
C13 0.073(14) 0.13(2) 0.067(13) -0.030(13) 0.011(11) -0.012(14)
O1S 0.036(6) 0.040(6) 0.063(8) 0.008(5) 0.008(5) 0.003(5)
C1S 0.15(2) 0.029(10) 0.079(15) -0.008(9) -0.053(15) -0.005(12)
C8B 0.026(11) 0.029(9) 0.031(10) -0.013(7) 0.004(8) -0.008(8)
C9B 0.050(11) 0.014(9) 0.034(10) -0.005(7) -0.002(8) -0.022(8)
C10B 0.037(11) 0.024(9) 0.013(10) -0.008(7) -0.007(8) -0.023(8)
C11B 0.06(3) 0.025(18) 0.06(2) -0.020(16) 0.04(2) -0.018(18)
C12B 0.012(13) 0.038(17) 0.036(17) 0.012(14) 0.002(11) 0.002(11)
C13B 0.031(15) 0.033(16) 0.025(14) -0.009(12) -0.007(11) 0.011(12)
C3B 0.05(2) 0.030(18) 0.10(3) -0.022(18) -0.001(18) -0.021(14)
C4B 0.08(2) 0.049(17) 0.038(15) -0.012(13) -0.016(16) -0.015(17)
C5B 0.08(2) 0.049(16) 0.024(13) -0.001(11) -0.002(13) -0.009(15)
C6B 0.038(14) 0.029(12) 0.053(15) -0.008(11) -0.003(11) -0.012(11)
C7B 0.036(17) 0.046(17) 0.045(16) -0.009(13) -0.025(13) 0.000(14)
N4B 0.07(2) 0.04(2) 0.10(3) 0.003(19) 0.002(19) -0.035(17)
O2S 0.061(17) 0.063(17) 0.12(3) 0.030(16) -0.018(16) -0.022(14)
C2S 0.09(3) 0.003(13) 0.16(5) -0.008(19) -0.04(3) 0.007(15)

loop_
_atom_type_symbol
_atom_type_description
_atom_type_scat_dispersion_real
_atom_type_scat_dispersion_imag
_atom_type_scat_source
C C 0.0033 0.0016 'International Tables Vol C Tables 4.2.6.8 and 6.1.1.4'
H H 0.0000 0.0000 'International Tables Vol C Tables 4.2.6.8 and 6.1.1.4'
Cl Cl 0.1484 0.1585 'International Tables Vol C Tables 4.2.6.8 and 6.1.1.4'
N N 0.0061 0.0033 'International Tables Vol C Tables 4.2.6.8 and 6.1.1.4'
Pb Pb -3.3944 10.1111 'International Tables Vol C Tables 4.2.6.8 and 6.1.1.4'
S S 0.1246 0.1234 'International Tables Vol C Tables 4.2.6.8 and 6.1.1.4'
O O 0.0106 0.0060 'International Tables Vol C Tables 4.2.6.8 and 6.1.1.4'

loop_
_geom_angle_atom_site_label_1
_geom_angle_atom_site_label_2
_geom_angle_atom_site_label_3
_geom_angle
_geom_angle_site_symmetry_1
_geom_angle_site_symmetry_3
_geom_angle_publ_flag
C31 Pb1 C21 159.2(5) . . ?
C31 Pb1 N3 91.1(4) . . ?
C21 Pb1 N3 98.8(4) . . ?
C31 Pb1 S 101.8(3) . . ?
C21 Pb1 S 98.5(3) . . ?
N3 Pb1 S 73.6(2) . . ?
C31 Pb1 N4 82.3(5) . . ?
C21 Pb1 N4 85.0(5) . . ?
N3 Pb1 N4 66.4(4) . . ?
S Pb1 N4 139.9(4) . . ?
C31 Pb1 Cl1 85.0(3) . . ?
C21 Pb1 Cl1 96.4(4) . . ?
N3 Pb1 Cl1 146.0(2) . . ?
S Pb1 Cl1 74.20(9) . . ?
N4 Pb1 Cl1 145.5(4) . . ?
C31 Pb1 Cl2 88.2(3) . . ?
C21 Pb1 Cl2 73.0(3) . . ?
N3 Pb1 Cl2 143.3(2) . . ?
S Pb1 Cl2 142.19(9) . . ?
N4 Pb1 Cl2 77.2(4) . . ?
Cl1 Pb1 Cl2 70.45(7) . . ?
C41 Pb2 C41 180.0 2_765 . ?
C41 Pb2 Cl2 90.2(3) 2_765 . ?
C41 Pb2 Cl2 89.8(3) . . ?
C41 Pb2 Cl2 89.8(3) 2_765 2_765 ?
C41 Pb2 Cl2 90.2(3) . 2_765 ?
Cl2 Pb2 Cl2 180.0 . 2_765 ?
C41 Pb2 Cl1 88.5(3) 2_765 . ?
C41 Pb2 Cl1 91.5(3) . . ?
Cl2 Pb2 Cl1 85.66(8) . . ?
Cl2 Pb2 Cl1 94.34(8) 2_765 . ?
C41 Pb2 Cl1 91.5(3) 2_765 2_765 ?
C41 Pb2 Cl1 88.5(3) . 2_765 ?
Cl2 Pb2 Cl1 94.34(8) . 2_765 ?
Cl2 Pb2 Cl1 85.66(8) 2_765 2_765 ?
Cl1 Pb2 Cl1 180.0 . 2_765 ?
Pb2 Cl1 Pb1 107.44(9) . . ?
Pb2 Cl2 Pb1 96.08(8) . . ?
C1 S Pb1 99.7(4) . . ?
C1 N1 O1S 131.9(9) . 1_565 ?
C1 N1 Cl1 145.1(9) . 2_675 ?
O1S N1 Cl1 82.7(3) 1_565 2_675 ?
C1 N2 N3 115.2(10) . . ?
C2 N3 N2 115.9(10) . . ?
C2 N3 Pb1 122.9(7) . . ?
N2 N3 Pb1 121.0(7) . . ?
N2 C1 N1 113.5(11) . . ?
N2 C1 S 130.2(9) . . ?
N1 C1 S 116.3(9) . . ?
N3 C2 C8 127.2(13) . . ?
N3 C2 C3 115.8(11) . . ?
C8 C2 C3 116.9(13) . . ?
C32 C31 C36 122.6(11) . . ?
C32 C31 Pb1 123.0(9) . . ?
C36 C31 Pb1 114.3(9) . . ?
C31 C32 C33 119.1(11) . . ?
C32 C33 C34 120.7(11) . . ?
C35 C34 C33 118.9(12) . . ?
C34 C35 C36 121.0(12) . . ?
C35 C36 C31 117.7(11) . . ?
C22 C21 C26 123.4(13) . . ?
C22 C21 Pb1 119.5(10) . . ?
C26 C21 Pb1 116.8(11) . . ?
C21 C22 C23 117.7(14) . . ?
C24 C23 C22 120.1(16) . . ?
C23 C24 C25 120.8(15) . . ?
C24 C25 C26 120.7(15) . . ?
C21 C26 C25 117.1(16) . . ?
C46 C41 C42 122.1(11) . . ?
C46 C41 Pb2 120.0(9) . . ?
C42 C41 Pb2 117.8(8) . . ?
C43 C42 C41 117.1(12) . . ?
C44 C43 C42 121.2(13) . . ?
C45 C44 C43 119.6(13) . . ?
C46 C45 C44 121.0(13) . . ?
C45 C46 C41 119.0(12) . . ?
C4 C3 N4 120.0 . . ?
C4 C3 C2 121.8(11) . . ?
N4 C3 C2 118.1(11) . . ?
C5 C4 C3 120.0 . . ?
C4 C5 C6 120.0 . . ?
C7 C6 C5 120.0 . . ?
C6 C7 N4 120.0 . . ?
C7 N4 C3 120.0 . . ?
C7 N4 Pb1 125.0(8) . . ?
C3 N4 Pb1 113.8(8) . . ?
C13 C8 C9 122(2) . . ?
C13 C8 C2 115.8(17) . . ?
C9 C8 C2 122.1(18) . . ?
C8 C9 C10 120(2) . . ?
C11 C10 C9 120(2) . . ?
C10 C11 C12 121(2) . . ?
C11 C12 C13 117(2) . . ?
C8 C13 C12 119(2) . . ?
C9B C8B C13B 120.0 . . ?
C10B C9B C8B 120.0 . . ?
C9B C10B C11B 120.0 . . ?
C10B C11B C12B 120.0 . . ?
C13B C12B C11B 120.0 . . ?
C12B C13B C8B 120.0 . . ?
C4B C3B N4B 120.0 . . ?
C5B C4B C3B 120.0 . . ?
C4B C5B C6B 120.0 . . ?
C7B C6B C5B 120.0 . . ?
C6B C7B N4B 120.0 . . ?
C7B N4B C3B 120.0 . . ?

loop_
_geom_bond_atom_site_label_1
_geom_bond_atom_site_label_2
_geom_bond_distance
_geom_bond_site_symmetry_2
_geom_bond_publ_flag
Pb1 C31 2.190(12) . ?
Pb1 C21 2.196(13) . ?
Pb1 N3 2.457(9) . ?
Pb1 S 2.577(3) . ?
Pb1 N4 2.585(10) . ?
Pb1 Cl1 2.974(3) . ?
Pb1 Cl2 3.448(3) . ?
Pb2 C41 2.196(11) 2_765 ?
Pb2 C41 2.196(11) . ?
Pb2 Cl2 2.727(3) . ?
Pb2 Cl2 2.727(3) 2_765 ?
Pb2 Cl1 2.751(3) . ?
Pb2 Cl1 2.751(3) 2_765 ?
S C1 1.703(13) . ?
N1 C1 1.362(15) . ?
N1 O1S 2.827(16) 1_565 ?
N1 Cl1 3.426(11) 2_675 ?
N2 C1 1.337(15) . ?
N2 N3 1.361(13) . ?
N3 C2 1.307(14) . ?
C2 C8 1.40(2) . ?
C2 C3 1.535(15) . ?
C31 C32 1.347(16) . ?
C31 C36 1.397(17) . ?
C32 C33 1.377(16) . ?
C33 C34 1.405(17) . ?
C34 C35 1.374(18) . ?
C35 C36 1.393(18) . ?
C21 C22 1.36(2) . ?
C21 C26 1.395(19) . ?
C22 C23 1.42(2) . ?
C23 C24 1.37(2) . ?
C24 C25 1.37(2) . ?
C25 C26 1.39(2) . ?
C41 C46 1.375(16) . ?
C41 C42 1.400(16) . ?
C42 C43 1.386(18) . ?
C43 C44 1.38(2) . ?
C44 C45 1.378(19) . ?
C45 C46 1.366(17) . ?
C3 C4 1.3900 . ?
C3 N4 1.3900 . ?
C4 C5 1.3900 . ?
C5 C6 1.3900 . ?
C6 C7 1.3900 . ?
C7 N4 1.3900 . ?
C8 C13 1.34(3) . ?
C8 C9 1.34(3) . ?
C9 C10 1.38(3) . ?
C10 C11 1.31(3) . ?
C11 C12 1.41(3) . ?
C12 C13 1.43(3) . ?
O1S C1S 1.66(3) . ?
C8B C9B 1.3900 . ?
C8B C13B 1.3900 . ?
C9B C10B 1.3900 . ?
C10B C11B 1.3900 . ?
C11B C12B 1.3900 . ?
C12B C13B 1.3900 . ?
C3B C4B 1.3900 . ?
C3B N4B 1.3900 . ?
C4B C5B 1.3900 . ?
C5B C6B 1.3900 . ?
C6B C7B 1.3900 . ?
C7B N4B 1.3900 . ?
O2S C2S 1.4805 . ?

loop_
_geom_torsion_atom_site_label_1
_geom_torsion_atom_site_label_2
_geom_torsion_atom_site_label_3
_geom_torsion_atom_site_label_4
_geom_torsion
_geom_torsion_site_symmetry_1
_geom_torsion_site_symmetry_2
_geom_torsion_site_symmetry_3
_geom_torsion_site_symmetry_4
_geom_torsion_publ_flag
C41 Pb2 Cl1 Pb1 -95.7(3) 2_765 . . . ?
C41 Pb2 Cl1 Pb1 84.3(3) . . . . ?
Cl2 Pb2 Cl1 Pb1 -5.37(9) . . . . ?
Cl2 Pb2 Cl1 Pb1 174.63(9) 2_765 . . . ?
Cl1 Pb2 Cl1 Pb1 -79(4) 2_765 . . . ?
C31 Pb1 Cl1 Pb2 -85.4(3) . . . . ?
C21 Pb1 Cl1 Pb2 73.8(3) . . . . ?
N3 Pb1 Cl1 Pb2 -169.9(4) . . . . ?
S Pb1 Cl1 Pb2 170.84(13) . . . . ?
N4 Pb1 Cl1 Pb2 -16.7(7) . . . . ?
Cl2 Pb1 Cl1 Pb2 4.49(8) . . . . ?
C41 Pb2 Cl2 Pb1 92.9(3) 2_765 . . . ?
C41 Pb2 Cl2 Pb1 -87.1(3) . . . . ?
Cl2 Pb2 Cl2 Pb1 110(23) 2_765 . . . ?
Cl1 Pb2 Cl2 Pb1 4.44(8) . . . . ?
Cl1 Pb2 Cl2 Pb1 -175.56(8) 2_765 . . . ?
C31 Pb1 Cl2 Pb2 81.0(3) . . . . ?
C21 Pb1 Cl2 Pb2 -107.8(4) . . . . ?
N3 Pb1 Cl2 Pb2 170.4(3) . . . . ?
S Pb1 Cl2 Pb2 -26.10(18) . . . . ?
N4 Pb1 Cl2 Pb2 163.5(4) . . . . ?
Cl1 Pb1 Cl2 Pb2 -4.35(8) . . . . ?
C31 Pb1 S C1 92.2(5) . . . . ?
C21 Pb1 S C1 -92.1(6) . . . . ?
N3 Pb1 S C1 4.6(5) . . . . ?
N4 Pb1 S C1 0.1(8) . . . . ?
Cl1 Pb1 S C1 173.5(5) . . . . ?
Cl2 Pb1 S C1 -165.2(4) . . . . ?
C1 N2 N3 C2 -172.6(11) . . . . ?
C1 N2 N3 Pb1 2.1(14) . . . . ?
C31 Pb1 N3 C2 67.9(9) . . . . ?
C21 Pb1 N3 C2 -93.8(9) . . . . ?
S Pb1 N3 C2 169.9(9) . . . . ?
N4 Pb1 N3 C2 -13.3(9) . . . . ?
Cl1 Pb1 N3 C2 150.6(7) . . . . ?
Cl2 Pb1 N3 C2 -20.6(11) . . . . ?
C31 Pb1 N3 N2 -106.5(8) . . . . ?
C21 Pb1 N3 N2 91.8(9) . . . . ?
S Pb1 N3 N2 -4.5(8) . . . . ?
N4 Pb1 N3 N2 172.3(10) . . . . ?
Cl1 Pb1 N3 N2 -23.8(10) . . . . ?
Cl2 Pb1 N3 N2 165.0(6) . . . . ?
N3 N2 C1 N1 -174.8(11) . . . . ?
N3 N2 C1 S 4.1(18) . . . . ?
O1S N1 C1 N2 -1.1(18) 1_565 . . . ?
Cl1 N1 C1 N2 -171.9(11) 2_675 . . . ?
O1S N1 C1 S 179.9(8) 1_565 . . . ?
Cl1 N1 C1 S 9(2) 2_675 . . . ?
Pb1 S C1 N2 -7.0(13) . . . . ?
Pb1 S C1 N1 171.8(10) . . . . ?
N2 N3 C2 C8 8.6(19) . . . . ?
Pb1 N3 C2 C8 -166.0(12) . . . . ?
N2 N3 C2 C3 -175.4(11) . . . . ?
Pb1 N3 C2 C3 9.9(14) . . . . ?
C21 Pb1 C31 C32 -11.6(18) . . . . ?
N3 Pb1 C31 C32 -130.5(9) . . . . ?
S Pb1 C31 C32 156.0(9) . . . . ?
N4 Pb1 C31 C32 -64.5(10) . . . . ?
Cl1 Pb1 C31 C32 83.3(9) . . . . ?
Cl2 Pb1 C31 C32 12.8(9) . . . . ?
C21 Pb1 C31 C36 165.8(12) . . . . ?
N3 Pb1 C31 C36 46.9(8) . . . . ?
S Pb1 C31 C36 -26.6(8) . . . . ?
N4 Pb1 C31 C36 112.9(9) . . . . ?
Cl1 Pb1 C31 C36 -99.3(8) . . . . ?
Cl2 Pb1 C31 C36 -169.8(8) . . . . ?
C36 C31 C32 C33 -0.1(17) . . . . ?
Pb1 C31 C32 C33 177.1(8) . . . . ?
C31 C32 C33 C34 0.4(16) . . . . ?
C32 C33 C34 C35 -0.2(16) . . . . ?
C33 C34 C35 C36 -0.4(17) . . . . ?
C34 C35 C36 C31 0.7(17) . . . . ?
C32 C31 C36 C35 -0.5(16) . . . . ?
Pb1 C31 C36 C35 -177.9(8) . . . . ?
C31 Pb1 C21 C22 100.1(15) . . . . ?
N3 Pb1 C21 C22 -142.3(10) . . . . ?
S Pb1 C21 C22 -67.7(10) . . . . ?
N4 Pb1 C21 C22 152.6(11) . . . . ?
Cl1 Pb1 C21 C22 7.2(10) . . . . ?
Cl2 Pb1 C21 C22 74.4(10) . . . . ?
C31 Pb1 C21 C26 -86.2(15) . . . . ?
N3 Pb1 C21 C26 31.4(10) . . . . ?
S Pb1 C21 C26 106.0(9) . . . . ?
N4 Pb1 C21 C26 -33.7(10) . . . . ?
Cl1 Pb1 C21 C26 -179.1(9) . . . . ?
Cl2 Pb1 C21 C26 -111.9(10) . . . . ?
C26 C21 C22 C23 3(2) . . . . ?
Pb1 C21 C22 C23 176.6(10) . . . . ?
C21 C22 C23 C24 -4(2) . . . . ?
C22 C23 C24 C25 3(2) . . . . ?
C23 C24 C25 C26 -2(2) . . . . ?
C22 C21 C26 C25 -2(2) . . . . ?
Pb1 C21 C26 C25 -175.8(10) . . . . ?
C24 C25 C26 C21 1(2) . . . . ?
C41 Pb2 C41 C46 34(47) 2_765 . . . ?
Cl2 Pb2 C41 C46 -56.6(9) . . . . ?
Cl2 Pb2 C41 C46 123.4(9) 2_765 . . . ?
Cl1 Pb2 C41 C46 -142.3(9) . . . . ?
Cl1 Pb2 C41 C46 37.7(9) 2_765 . . . ?
C41 Pb2 C41 C42 -145(47) 2_765 . . . ?
Cl2 Pb2 C41 C42 124.1(8) . . . . ?
Cl2 Pb2 C41 C42 -55.9(8) 2_765 . . . ?
Cl1 Pb2 C41 C42 38.5(8) . . . . ?
Cl1 Pb2 C41 C42 -141.5(8) 2_765 . . . ?
C46 C41 C42 C43 -1.3(17) . . . . ?
Pb2 C41 C42 C43 177.9(8) . . . . ?
C41 C42 C43 C44 -0.9(17) . . . . ?
C42 C43 C44 C45 2.2(19) . . . . ?
C43 C44 C45 C46 -1(2) . . . . ?
C44 C45 C46 C41 -1(2) . . . . ?
C42 C41 C46 C45 2.3(18) . . . . ?
Pb2 C41 C46 C45 -177.0(9) . . . . ?
N3 C2 C3 C4 -178.8(10) . . . . ?
C8 C2 C3 C4 -2.4(18) . . . . ?
N3 C2 C3 N4 5.3(15) . . . . ?
C8 C2 C3 N4 -178.3(12) . . . . ?
N4 C3 C4 C5 0.0 . . . . ?
C2 C3 C4 C5 -175.8(15) . . . . ?
C3 C4 C5 C6 0.0 . . . . ?
C4 C5 C6 C7 0.0 . . . . ?
C5 C6 C7 N4 0.0 . . . . ?
C6 C7 N4 C3 0.0 . . . . ?
C6 C7 N4 Pb1 -166.5(12) . . . . ?
C4 C3 N4 C7 0.0 . . . . ?
C2 C3 N4 C7 176.0(15) . . . . ?
C4 C3 N4 Pb1 167.9(11) . . . . ?
C2 C3 N4 Pb1 -16.1(11) . . . . ?
C31 Pb1 N4 C7 87.1(10) . . . . ?
C21 Pb1 N4 C7 -76.4(10) . . . . ?
N3 Pb1 N4 C7 -178.3(11) . . . . ?
S Pb1 N4 C7 -173.6(7) . . . . ?
Cl1 Pb1 N4 C7 17.7(14) . . . . ?
Cl2 Pb1 N4 C7 -2.8(9) . . . . ?
C31 Pb1 N4 C3 -80.1(8) . . . . ?
C21 Pb1 N4 C3 116.4(8) . . . . ?
N3 Pb1 N4 C3 14.5(7) . . . . ?
S Pb1 N4 C3 19.2(10) . . . . ?
Cl1 Pb1 N4 C3 -149.5(7) . . . . ?
Cl2 Pb1 N4 C3 -170.0(8) . . . . ?
N3 C2 C8 C13 85(2) . . . . ?
C3 C2 C8 C13 -91(2) . . . . ?
N3 C2 C8 C9 -101(2) . . . . ?
C3 C2 C8 C9 83(2) . . . . ?
C13 C8 C9 C10 -8(4) . . . . ?
C2 C8 C9 C10 178.1(17) . . . . ?
C8 C9 C10 C11 4(3) . . . . ?
C9 C10 C11 C12 4(4) . . . . ?
C10 C11 C12 C13 -8(4) . . . . ?
C9 C8 C13 C12 3(4) . . . . ?
C2 C8 C13 C12 178(2) . . . . ?
C11 C12 C13 C8 4(4) . . . . ?
C13B C8B C9B C10B 0.0 . . . . ?
C8B C9B C10B C11B 0.0 . . . . ?
C9B C10B C11B C12B 0.0 . . . . ?
C10B C11B C12B C13B 0.0 . . . . ?
C11B C12B C13B C8B 0.0 . . . . ?
C9B C8B C13B C12B 0.0 . . . . ?
N4B C3B C4B C5B 0.0 . . . . ?
C3B C4B C5B C6B 0.0 . . . . ?
C4B C5B C6B C7B 0.0 . . . . ?
C5B C6B C7B N4B 0.0 . . . . ?
C6B C7B N4B C3B 0.0 . . . . ?
C4B C3B N4B C7B 0.0 . . . . ?
